data_4076642
loop_
_publ_author_name
'Jenny, Titus A.'
'Huber, Vroni'
'Ma, Liqian'
'Raemy, Jacques'
'Zeller, David'
'Stoeckli-Evans, Helen'

_publ_section_title
;
 Synthesis, X-ray Structure, and Reactivity of Phosphine-Substituted Iron
 Carbonyl Complexes Containing\s-Alkyl&#x2212;\p-Allyl Ligands
;
_journal_issue 12
_journal_name_full Organometallics
_journal_page_first 2504
_journal_paper_doi 10.1021/om010781s
_journal_volume 21
_journal_year 2002
_chemical_formula_sum 'C17 H34 Fe O7 P2'
_chemical_formula_weight 468.23
_chemical_name_systematic
;
 ?
;
_space_group_IT_number 19
_symmetry_space_group_name_Hall 'P 2ac 2ab'
_symmetry_space_group_name_H-M 'P 21 21 21'
_atom_sites_solution_hydrogens geom
_atom_sites_solution_primary direct
_atom_sites_solution_secondary difmap
_audit_creation_method SHELXL
_cell_angle_alpha 90.00
_cell_angle_beta 90.00
_cell_angle_gamma 90.00
_cell_formula_units_Z 4
_cell_length_a 8.8370(10)
_cell_length_b 14.4150(10)
_cell_length_c 17.0720(10)
_cell_measurement_temperature 193(2)
_cell_volume 2174.7(3)
_computing_structure_refinement 'SHELXL-93 (Sheldrick, 1993)'
_computing_structure_solution 'SHELXS-86 (Sheldrick, 1990)'
_diffrn_ambient_temperature 193(2)
_diffrn_radiation_monochromator graphite
_diffrn_radiation_source 'fine-focus sealed tube'
_diffrn_radiation_type MoK\a
_diffrn_radiation_wavelength 0.71073
_diffrn_reflns_av_R_equivalents 0.0000
_diffrn_reflns_av_sigmaI/netI 0.0184
_diffrn_reflns_limit_h_max 10
_diffrn_reflns_limit_h_min 0
_diffrn_reflns_limit_k_max 17
_diffrn_reflns_limit_k_min 0
_diffrn_reflns_limit_l_max 20
_diffrn_reflns_limit_l_min 0
_diffrn_reflns_number 2195
_diffrn_reflns_theta_max 24.98
_diffrn_reflns_theta_min 1.85
_exptl_absorpt_coefficient_mu 0.874
_exptl_crystal_density_diffrn 1.430
_exptl_crystal_F_000 992
_exptl_crystal_size_max 0.57
_exptl_crystal_size_mid 0.57
_exptl_crystal_size_min 0.53
_refine_diff_density_max 0.733
_refine_diff_density_min -0.247
_refine_diff_density_rms 0.059
_refine_ls_abs_structure_details 'Flack H D (1983), Acta Cryst. A39, 876-881'
_refine_ls_abs_structure_Flack 0.03(2)
_refine_ls_extinction_coef 0.0042(6)
_refine_ls_extinction_expression Fc^*^=kFc[1+0.001xFc^2^\l^3^/sin(2\q)]^-1/4^
_refine_ls_extinction_method SHELXL
_refine_ls_goodness_of_fit_all 1.083
_refine_ls_goodness_of_fit_obs 1.076
_refine_ls_matrix_type full
_refine_ls_number_parameters 254
_refine_ls_number_reflns 2195
_refine_ls_number_restraints 0
_refine_ls_restrained_S_all 1.083
_refine_ls_restrained_S_obs 1.076
_refine_ls_R_factor_all 0.0338
_refine_ls_R_factor_obs 0.0318
_refine_ls_shift/esd_max -0.445
_refine_ls_shift/esd_mean 0.009
_refine_ls_structure_factor_coef Fsqd
_refine_ls_weighting_details 'w=1/[\s^2^(Fo^2^)+(0.0463P)^2^+2.1946P] where P=(Fo^2^+2Fc^2^)/3'
_refine_ls_weighting_scheme calc
_refine_ls_wR_factor_all 0.0852
_refine_ls_wR_factor_obs 0.0828
_reflns_number_observed 2110
_reflns_number_total 2195
_reflns_observed_criterion 2sigma(I)
_cod_data_source_file om010781s.cif
_cod_data_source_block compound_5
_cod_depositor_comments
;
The following automatic conversions were performed:

'_refine_ls_weighting_scheme' value 'calc
w=1/[\s^2^(Fo^2^)+(0.0463P)^2^+2.1946P] where P=(Fo^2^+2Fc^2^)/3' was
changed to 'calc'. New tag '_refine_ls_weighting_details' was
created. The value of the new tag was set to
'w=1/[\s^2^(Fo^2^)+(0.0463P)^2^+2.1946P] where P=(Fo^2^+2Fc^2^)/3'.

Automatic conversion script
Id: cif_fix_values 3143 2015-03-26 13:38:13Z robertas 
;
_cod_database_code 4076642

loop_
_symmetry_equiv_pos_as_xyz
'x, y, z'
'x+1/2, -y+1/2, -z'
'-x, y+1/2, -z+1/2'
'-x+1/2, -y, z+1/2'

loop_
_atom_site_aniso_label
_atom_site_aniso_U_11
_atom_site_aniso_U_22
_atom_site_aniso_U_33
_atom_site_aniso_U_23
_atom_site_aniso_U_13
_atom_site_aniso_U_12
Fe1 0.0149(3) 0.0185(3) 0.0188(3) -0.0003(2) -0.0008(2) -0.0004(2)
C1 0.022(2) 0.022(2) 0.024(2) 0.005(2) 0.000(2) -0.003(2)
C2 0.022(2) 0.017(2) 0.034(2) 0.008(2) -0.002(2) -0.004(2)
C3 0.019(2) 0.020(2) 0.033(2) 0.001(2) 0.002(2) 0.005(2)
C4 0.029(2) 0.020(2) 0.029(2) -0.005(2) 0.003(2) 0.000(2)
C5 0.025(2) 0.022(2) 0.025(2) -0.004(2) -0.006(2) 0.001(2)
C6 0.020(2) 0.019(2) 0.033(2) 0.000(2) 0.003(2) 0.001(2)
C7 0.018(2) 0.023(2) 0.026(2) -0.001(2) -0.006(2) -0.002(2)
C8 0.024(2) 0.038(3) 0.049(3) 0.018(2) -0.009(2) 0.001(2)
C9 0.021(2) 0.033(2) 0.042(3) -0.005(2) 0.006(2) -0.005(2)
C10 0.032(2) 0.025(2) 0.039(3) 0.004(2) 0.001(2) -0.006(2)
P1 0.0232(5) 0.0194(5) 0.0211(5) 0.0016(4) 0.0001(5) 0.0016(5)
O1 0.046(2) 0.0280(14) 0.0205(13) -0.0004(12) 0.0051(15) -0.003(2)
C11 0.071(4) 0.040(3) 0.019(2) 0.003(2) 0.008(2) -0.001(3)
O2 0.038(2) 0.0249(15) 0.035(2) 0.0091(13) 0.002(2) 0.008(2)
C12 0.041(3) 0.040(3) 0.050(3) 0.009(2) -0.009(3) 0.014(3)
O3 0.025(2) 0.029(2) 0.036(2) 0.0082(14) 0.0038(14) -0.0013(14)
C13 0.025(2) 0.049(3) 0.051(3) 0.006(2) 0.009(2) 0.002(2)
P2 0.0200(5) 0.0247(5) 0.0276(6) -0.0066(5) 0.0022(5) 0.0002(5)
O4 0.027(2) 0.035(2) 0.062(2) -0.020(2) -0.004(2) 0.010(2)
C14 0.027(3) 0.035(3) 0.077(4) -0.016(3) 0.009(3) 0.009(2)
O5 0.044(2) 0.035(2) 0.052(2) -0.015(2) 0.011(2) -0.011(2)
C15 0.067(3) 0.030(2) 0.042(3) -0.008(2) 0.012(3) -0.015(3)
O6 0.046(2) 0.045(2) 0.038(2) -0.004(2) 0.010(2) -0.003(2)
C16 0.059(3) 0.056(3) 0.020(2) -0.002(2) -0.001(2) -0.010(3)
O7 0.028(2) 0.048(2) 0.035(2) -0.004(2) -0.0079(15) -0.012(2)
C17 0.023(2) 0.029(2) 0.021(2) 0.001(2) 0.002(2) 0.001(2)

loop_
_atom_site_label
_atom_site_type_symbol
_atom_site_fract_x
_atom_site_fract_y
_atom_site_fract_z
_atom_site_U_iso_or_equiv
_atom_site_thermal_displace_type
_atom_site_occupancy
_atom_site_calc_flag
_atom_site_refinement_flags
Fe1 Fe 0.53738(6) 0.51026(4) 0.90542(3) 0.0174(2) Uani 1 d .
C1 C 0.6111(5) 0.6278(3) 0.8365(3) 0.0227(9) Uani 1 d .
H1 H 0.6153(5) 0.6187(3) 0.7785(3) 0.027 Uiso 1 calc R
C2 C 0.4668(5) 0.6412(3) 0.8694(3) 0.0245(9) Uani 1 d .
C3 C 0.4610(5) 0.6437(3) 0.9521(2) 0.0240(8) Uani 1 d .
H3 H 0.3586(5) 0.6455(3) 0.9769(2) 0.029 Uiso 1 calc R
C4 C 0.5896(5) 0.6846(3) 0.9975(3) 0.0261(9) Uani 1 d .
H4A H 0.5831(5) 0.6653(3) 1.0530(3) 0.031 Uiso 1 calc R
H4B H 0.5846(5) 0.7532(3) 0.9953(3) 0.031 Uiso 1 calc R
C5 C 0.7377(5) 0.6512(3) 0.9622(2) 0.0238(9) Uani 1 d .
H5 H 0.8264(5) 0.6775(3) 0.9910(2) 0.029 Uiso 1 calc R
C6 C 0.7464(5) 0.6743(3) 0.8740(3) 0.0239(9) Uani 1 d .
C7 C 0.7317(5) 0.5459(3) 0.9706(2) 0.0219(9) Uani 1 d .
H7A H 0.7210(5) 0.5273(3) 1.0261(2) 0.026 Uiso 1 calc R
H7B H 0.8235(5) 0.5165(3) 0.9484(2) 0.026 Uiso 1 calc R
C8 C 0.3256(5) 0.6539(4) 0.8212(3) 0.0368(12) Uani 1 d .
H8A H 0.3108(23) 0.7200(4) 0.8102(18) 0.055 Uiso 1 calc R
H8B H 0.2382(8) 0.6300(23) 0.8503(9) 0.055 Uiso 1 calc R
H8C H 0.3358(17) 0.6199(20) 0.7718(10) 0.055 Uiso 1 calc R
C9 C 0.8942(5) 0.6401(3) 0.8378(3) 0.0320(10) Uani 1 d .
H9A H 0.9799(5) 0.6706(17) 0.8635(13) 0.048 Uiso 1 calc R
H9B H 0.8953(17) 0.6548(20) 0.7817(5) 0.048 Uiso 1 calc R
H9C H 0.9024(18) 0.5728(5) 0.8448(17) 0.048 Uiso 1 calc R
C10 C 0.7365(5) 0.7800(3) 0.8583(3) 0.0319(10) Uani 1 d .
H10A H 0.8261(19) 0.8107(4) 0.8800(17) 0.048 Uiso 1 calc R
H10B H 0.6453(20) 0.8050(5) 0.8833(16) 0.048 Uiso 1 calc R
H10C H 0.7317(36) 0.7911(3) 0.8017(3) 0.048 Uiso 1 calc R
P1 P 0.45940(13) 0.44300(7) 1.01016(6) 0.0212(2) Uani 1 d .
O1 O 0.4667(4) 0.5071(2) 1.0866(2) 0.0315(7) Uani 1 d .
C11 C 0.4177(7) 0.4748(3) 1.1625(3) 0.0435(13) Uani 1 d .
H11A H 0.3286(27) 0.5101(19) 1.1791(10) 0.065 Uiso 1 calc R
H11B H 0.4994(17) 0.4835(24) 1.2006(5) 0.065 Uiso 1 calc R
H11C H 0.3918(41) 0.4088(8) 1.1593(6) 0.065 Uiso 1 calc R
O2 O 0.5261(4) 0.3454(2) 1.0407(2) 0.0325(7) Uani 1 d .
C12 C 0.6840(6) 0.3322(4) 1.0526(3) 0.0436(13) Uani 1 d .
H12A H 0.7052(8) 0.2658(4) 1.0587(22) 0.065 Uiso 1 calc R
H12B H 0.7158(10) 0.3654(22) 1.0999(13) 0.065 Uiso 1 calc R
H12C H 0.7397(6) 0.3562(24) 1.0073(11) 0.065 Uiso 1 calc R
O3 O 0.2880(3) 0.4032(2) 1.0126(2) 0.0300(7) Uani 1 d .
C13 C 0.1621(5) 0.4653(4) 1.0044(3) 0.0416(12) Uani 1 d .
H13A H 0.1486(27) 0.5003(19) 1.0532(9) 0.062 Uiso 1 calc R
H13B H 0.0703(10) 0.4296(4) 0.9933(22) 0.062 Uiso 1 calc R
H13C H 0.1816(20) 0.5086(17) 0.9613(15) 0.062 Uiso 1 calc R
P2 P 0.66949(13) 0.41361(8) 0.83813(7) 0.0241(3) Uani 1 d .
O4 O 0.8357(4) 0.3887(2) 0.8655(2) 0.0413(9) Uani 1 d .
C14 C 0.9318(6) 0.3251(4) 0.8220(4) 0.0463(14) Uani 1 d .
H14A H 0.9192(34) 0.2621(6) 0.8427(16) 0.069 Uiso 1 calc R
H14B H 1.0378(7) 0.3441(16) 0.8274(19) 0.069 Uiso 1 calc R
H14C H 0.9032(30) 0.3261(20) 0.7665(5) 0.069 Uiso 1 calc R
O5 O 0.5985(4) 0.3163(2) 0.8130(2) 0.0438(9) Uani 1 d .
C15 C 0.5354(7) 0.2526(3) 0.8687(3) 0.0467(13) Uani 1 d .
H15A H 0.6144(13) 0.2329(21) 0.9055(14) 0.070 Uiso 1 calc R
H15B H 0.4953(41) 0.1983(13) 0.8412(4) 0.070 Uiso 1 calc R
H15C H 0.4536(31) 0.2832(10) 0.8976(16) 0.070 Uiso 1 calc R
O6 O 0.7150(4) 0.4450(3) 0.7493(2) 0.0430(9) Uani 1 d .
C16 C 0.6030(7) 0.4514(4) 0.6904(3) 0.0450(13) Uani 1 d .
H16A H 0.5684(30) 0.3890(4) 0.6763(15) 0.067 Uiso 1 calc R
H16B H 0.6457(14) 0.4819(23) 0.6441(8) 0.067 Uiso 1 calc R
H16C H 0.5173(19) 0.4877(22) 0.7100(8) 0.067 Uiso 1 calc R
O7 O 0.2800(4) 0.4326(3) 0.8216(2) 0.0368(8) Uani 1 d .
C17 C 0.3801(5) 0.4664(3) 0.8541(2) 0.0243(9) Uani 1 d .

loop_
_atom_type_symbol
_atom_type_description
_atom_type_scat_dispersion_real
_atom_type_scat_dispersion_imag
_atom_type_scat_source
C C 0.0033 0.0016 'International Tables Vol C Tables 4.2.6.8 and 6.1.1.4'
H H 0.0000 0.0000 'International Tables Vol C Tables 4.2.6.8 and 6.1.1.4'
O O 0.0106 0.0060 'International Tables Vol C Tables 4.2.6.8 and 6.1.1.4'
P P 0.1023 0.0942 'International Tables Vol C Tables 4.2.6.8 and 6.1.1.4'
Fe Fe 0.3463 0.8444 'International Tables Vol C Tables 4.2.6.8 and 6.1.1.4'

loop_
_geom_angle_atom_site_label_1
_geom_angle_atom_site_label_2
_geom_angle_atom_site_label_3
_geom_angle
C17 Fe1 C2 86.7(2)
C17 Fe1 C7 173.0(2)
C2 Fe1 C7 100.3(2)
C17 Fe1 P1 89.92(14)
C2 Fe1 P1 124.02(13)
C7 Fe1 P1 86.11(12)
C17 Fe1 P2 85.98(14)
C2 Fe1 P2 126.33(13)
C7 Fe1 P2 89.85(12)
P1 Fe1 P2 109.06(5)
C17 Fe1 C1 104.4(2)
C2 Fe1 C1 38.6(2)
C7 Fe1 C1 81.4(2)
P1 Fe1 C1 154.58(12)
P2 Fe1 C1 93.05(12)
C17 Fe1 C3 104.7(2)
C2 Fe1 C3 38.6(2)
C7 Fe1 C3 81.1(2)
P1 Fe1 C3 89.70(11)
P2 Fe1 C3 158.64(12)
C1 Fe1 C3 66.6(2)
C2 C1 C6 119.1(4)
C2 C1 Fe1 67.5(2)
C6 C1 Fe1 110.8(3)
C1 C2 C3 115.8(4)
C1 C2 C8 123.3(4)
C3 C2 C8 120.8(5)
C1 C2 Fe1 73.9(3)
C3 C2 Fe1 74.9(2)
C8 C2 Fe1 121.3(3)
C2 C3 C4 120.0(4)
C2 C3 Fe1 66.6(2)
C4 C3 Fe1 107.5(3)
C3 C4 C5 108.9(3)
C4 C5 C7 104.4(4)
C4 C5 C6 111.2(4)
C7 C5 C6 108.0(3)
C1 C6 C9 111.2(3)
C1 C6 C5 106.1(3)
C9 C6 C5 111.6(4)
C1 C6 C10 108.5(4)
C9 C6 C10 107.2(4)
C5 C6 C10 112.2(3)
C5 C7 Fe1 102.8(3)
O1 P1 O2 103.1(2)
O1 P1 O3 102.8(2)
O2 P1 O3 91.4(2)
O1 P1 Fe1 113.89(12)
O2 P1 Fe1 123.08(13)
O3 P1 Fe1 118.73(12)
C11 O1 P1 122.2(3)
C12 O2 P1 121.4(3)
C13 O3 P1 120.1(3)
O4 P2 O5 104.2(2)
O4 P2 O6 96.2(2)
O5 P2 O6 95.2(2)
O4 P2 Fe1 119.51(14)
O5 P2 Fe1 119.99(14)
O6 P2 Fe1 116.78(14)
C14 O4 P2 122.3(3)
C15 O5 P2 122.5(3)
C16 O6 P2 120.4(3)
O7 C17 Fe1 176.1(4)

loop_
_geom_bond_atom_site_label_1
_geom_bond_atom_site_label_2
_geom_bond_distance
Fe1 C17 1.761(4)
Fe1 C2 2.080(4)
Fe1 C7 2.109(4)
Fe1 P1 2.1476(12)
Fe1 P2 2.1503(12)
Fe1 C1 2.163(4)
Fe1 C3 2.188(4)
C1 C2 1.406(6)
C1 C6 1.514(6)
C2 C3 1.413(6)
C2 C8 1.506(6)
C3 C4 1.496(6)
C4 C5 1.519(6)
C5 C7 1.525(6)
C5 C6 1.543(6)
C6 C9 1.527(6)
C6 C10 1.550(6)
P1 O1 1.600(3)
P1 O2 1.612(3)
P1 O3 1.620(3)
O1 C11 1.444(5)
O2 C12 1.423(6)
O3 C13 1.435(6)
P2 O4 1.583(4)
P2 O5 1.596(3)
P2 O6 1.633(4)
O4 C14 1.455(6)
O5 C15 1.434(6)
O6 C16 1.414(6)
O7 C17 1.152(5)

loop_
_geom_torsion_atom_site_label_1
_geom_torsion_atom_site_label_2
_geom_torsion_atom_site_label_3
_geom_torsion_atom_site_label_4
_geom_torsion
C17 Fe1 C1 C2 65.4(3)
C2 Fe1 C1 C2 0.000(2)
C7 Fe1 C1 C2 -118.6(3)
P1 Fe1 C1 C2 -57.0(4)
P2 Fe1 C1 C2 152.0(2)
C3 Fe1 C1 C2 -34.6(3)
C17 Fe1 C1 C6 179.4(3)
C2 Fe1 C1 C6 113.9(4)
C7 Fe1 C1 C6 -4.6(3)
P1 Fe1 C1 C6 56.9(4)
P2 Fe1 C1 C6 -94.0(3)
C3 Fe1 C1 C6 79.3(3)
C6 C1 C2 C3 -38.3(6)
Fe1 C1 C2 C3 63.8(3)
C6 C1 C2 C8 140.7(4)
Fe1 C1 C2 C8 -117.2(4)
C6 C1 C2 Fe1 -102.1(4)
Fe1 C1 C2 Fe1 0.000(1)
C17 Fe1 C2 C1 -118.1(3)
C7 Fe1 C2 C1 62.0(3)
P1 Fe1 C2 C1 154.2(2)
P2 Fe1 C2 C1 -35.5(3)
C1 Fe1 C2 C1 0.000(2)
C3 Fe1 C2 C1 123.2(4)
C17 Fe1 C2 C3 118.7(3)
C7 Fe1 C2 C3 -61.3(3)
P1 Fe1 C2 C3 31.0(3)
P2 Fe1 C2 C3 -158.8(2)
C1 Fe1 C2 C3 -123.2(4)
C3 Fe1 C2 C3 0.000(4)
C17 Fe1 C2 C8 1.5(4)
C7 Fe1 C2 C8 -178.5(4)
P1 Fe1 C2 C8 -86.2(4)
P2 Fe1 C2 C8 84.0(4)
C1 Fe1 C2 C8 119.6(5)
C3 Fe1 C2 C8 -117.2(5)
C1 C2 C3 C4 34.2(6)
C8 C2 C3 C4 -144.8(4)
Fe1 C2 C3 C4 97.4(4)
C1 C2 C3 Fe1 -63.2(3)
C8 C2 C3 Fe1 117.8(4)
Fe1 C2 C3 Fe1 0.000(2)
C17 Fe1 C3 C2 -64.9(3)
C2 Fe1 C3 C2 0.000(4)
C7 Fe1 C3 C2 119.2(3)
P1 Fe1 C3 C2 -154.7(3)
P2 Fe1 C3 C2 53.3(5)
C1 Fe1 C3 C2 34.7(3)
C17 Fe1 C3 C4 179.4(3)
C2 Fe1 C3 C4 -115.8(4)
C7 Fe1 C3 C4 3.4(3)
P1 Fe1 C3 C4 89.5(3)
P2 Fe1 C3 C4 -62.5(5)
C1 Fe1 C3 C4 -81.1(3)
C2 C3 C4 C5 -43.2(5)
Fe1 C3 C4 C5 29.4(4)
C3 C4 C5 C7 -60.5(4)
C3 C4 C5 C6 55.6(4)
C2 C1 C6 C9 171.5(4)
Fe1 C1 C6 C9 96.4(4)
C2 C1 C6 C5 50.0(5)
Fe1 C1 C6 C5 -25.1(4)
C2 C1 C6 C10 -70.8(5)
Fe1 C1 C6 C10 -145.9(3)
C4 C5 C6 C1 -58.2(4)
C7 C5 C6 C1 55.7(4)
C4 C5 C6 C9 -179.4(3)
C7 C5 C6 C9 -65.5(5)
C4 C5 C6 C10 60.2(5)
C7 C5 C6 C10 174.1(4)
C4 C5 C7 Fe1 60.2(3)
C6 C5 C7 Fe1 -58.2(4)
C17 Fe1 C7 C5 179.7(13)
C2 Fe1 C7 C5 -0.8(3)
P1 Fe1 C7 C5 -124.7(3)
P2 Fe1 C7 C5 126.2(3)
C1 Fe1 C7 C5 33.1(3)
C3 Fe1 C7 C5 -34.4(3)
C17 Fe1 P1 O1 -134.9(2)
C2 Fe1 P1 O1 -49.0(2)
C7 Fe1 P1 O1 50.9(2)
P2 Fe1 P1 O1 139.35(15)
C1 Fe1 P1 O1 -9.8(3)
C3 Fe1 P1 O1 -30.2(2)
C17 Fe1 P1 O2 99.4(2)
C2 Fe1 P1 O2 -174.7(2)
C7 Fe1 P1 O2 -74.9(2)
P2 Fe1 P1 O2 13.6(2)
C1 Fe1 P1 O2 -135.5(3)
C3 Fe1 P1 O2 -155.9(2)
C17 Fe1 P1 O3 -13.6(2)
C2 Fe1 P1 O3 72.3(2)
C7 Fe1 P1 O3 172.2(2)
P2 Fe1 P1 O3 -99.35(14)
C1 Fe1 P1 O3 111.5(3)
C3 Fe1 P1 O3 91.1(2)
O2 P1 O1 C11 -45.0(4)
O3 P1 O1 C11 49.5(4)
Fe1 P1 O1 C11 179.3(3)
O1 P1 O2 C12 -76.3(4)
O3 P1 O2 C12 -179.8(4)
Fe1 P1 O2 C12 54.0(4)
O1 P1 O3 C13 64.6(4)
O2 P1 O3 C13 168.4(4)
Fe1 P1 O3 C13 -62.1(4)
C17 Fe1 P2 O4 -163.6(2)
C2 Fe1 P2 O4 113.5(2)
C7 Fe1 P2 O4 10.7(2)
P1 Fe1 P2 O4 -75.1(2)
C1 Fe1 P2 O4 92.2(2)
C3 Fe1 P2 O4 75.1(4)
C17 Fe1 P2 O5 -32.9(2)
C2 Fe1 P2 O5 -115.8(2)
C7 Fe1 P2 O5 141.4(2)
P1 Fe1 P2 O5 55.6(2)
C1 Fe1 P2 O5 -137.1(2)
C3 Fe1 P2 O5 -154.2(4)
C17 Fe1 P2 O6 81.2(2)
C2 Fe1 P2 O6 -1.7(2)
C7 Fe1 P2 O6 -104.5(2)
P1 Fe1 P2 O6 169.7(2)
C1 Fe1 P2 O6 -23.0(2)
C3 Fe1 P2 O6 -40.1(4)
O5 P2 O4 C14 43.6(4)
O6 P2 O4 C14 -53.4(4)
Fe1 P2 O4 C14 -179.0(3)
O4 P2 O5 C15 82.1(4)
O6 P2 O5 C15 179.9(4)
Fe1 P2 O5 C15 -55.0(5)
O4 P2 O6 C16 163.0(4)
O5 P2 O6 C16 58.0(4)
Fe1 P2 O6 C16 -69.4(4)
C2 Fe1 C17 O7 175.7(54)
C7 Fe1 C17 O7 -4.7(64)
P1 Fe1 C17 O7 -60.2(54)
P2 Fe1 C17 O7 48.9(54)
C1 Fe1 C17 O7 141.1(53)
C3 Fe1 C17 O7 -149.9(53)
